data_4337131
loop_
_publ_author_name
'Smart, Katharine A.'
'Grellier, Mary'
'Coppel, Yannick'
'Vendier, Laure'
'Mason, Sax A.'
'Capelli, Silvia C.'
'Albinati, Alberto'
'Montiel-Palma, Virginia'
'Mu\~noz-Hern\'andez, Miguel A'
'Sabo-Etienne, Sylviane'

_publ_section_title
;
 Nature of si-h interactions in a series of ruthenium silazane complexes
 using multinuclear solid-state NMR and neutron diffraction.
;
_journal_issue 2
_journal_name_full 'Inorganic chemistry'
_journal_page_first 1156
_journal_page_last 1165
_journal_paper_doi 10.1021/ic4027199
_journal_volume 53
_journal_year 2014
_chemical_compound_source 'synthesis as described'
_chemical_formula_moiety 'C25 H34 N2 Ru Si'
_chemical_formula_sum 'C25 H34 N2 Ru Si'
_chemical_formula_weight 491.7
_chemical_name_systematic
;
 ?
;
_space_group_IT_number 61
_symmetry_cell_setting orthorhombic
_symmetry_Int_Tables_number 61
_symmetry_space_group_name_Hall '-P 2ac 2ab'
_symmetry_space_group_name_H-M 'P b c a'
_atom_sites_solution_hydrogens geom
_atom_sites_solution_primary direct
_atom_sites_solution_secondary difmap
_cell_angle_alpha 90
_cell_angle_beta 90
_cell_angle_gamma 90
_cell_formula_units_Z 8
_cell_length_a 14.2660(11)
_cell_length_b 15.8964(12)
_cell_length_c 19.4635(15)
_cell_measurement_reflns_used 9922
_cell_measurement_temperature 110(2)
_cell_measurement_theta_max 34.55
_cell_measurement_theta_min 2.53
_cell_measurement_wavelength 0.71073
_cell_volume 4413.9(6)
_computing_cell_refinement 'Bruker SMART'
_computing_data_collection 'Bruker SMART'
_computing_data_reduction 'Bruker SAINT'
_computing_molecular_graphics 'Ortep-3 for Windows (Farrugia, 1997)'
_computing_publication_material 'WinGX publication routines (Farrugia, 1999)'
_computing_structure_refinement 'SHELXL-97 (Sheldrick, 2008)'
_computing_structure_solution 'SHELXS-86 (Sheldrick, 1986)'
_diffrn_ambient_temperature 110
_diffrn_measured_fraction_theta_full 0.994
_diffrn_measured_fraction_theta_max 0.994
_diffrn_measurement_device_type 'Bruker Kappa APEX II'
_diffrn_measurement_method \w-\f
_diffrn_radiation_monochromator graphite
_diffrn_radiation_probe x-ray
_diffrn_radiation_source 'fine-focus sealed tube'
_diffrn_radiation_type MoK\a
_diffrn_radiation_wavelength 0.71073
_diffrn_reflns_av_R_equivalents 0.0388
_diffrn_reflns_av_unetI/netI 0.0269
_diffrn_reflns_limit_h_max 16
_diffrn_reflns_limit_h_min -17
_diffrn_reflns_limit_k_max 19
_diffrn_reflns_limit_k_min -18
_diffrn_reflns_limit_l_max 24
_diffrn_reflns_limit_l_min -24
_diffrn_reflns_number 30437
_diffrn_reflns_theta_full 26.37
_diffrn_reflns_theta_max 26.37
_diffrn_reflns_theta_min 2.53
_diffrn_standards_decay_% 0
_diffrn_standards_interval_count 0
_diffrn_standards_interval_time 0
_diffrn_standards_number 0
_exptl_absorpt_coefficient_mu 0.779
_exptl_absorpt_correction_T_max 0.938
_exptl_absorpt_correction_T_min 0.871
_exptl_absorpt_correction_type multi-scan
_exptl_absorpt_process_details
;
        [c.f. r.h. blessing, acta cryst. (1995), a51, 33-38]
;
_exptl_crystal_colour colourless
_exptl_crystal_density_diffrn 1.48
_exptl_crystal_density_method 'not measured'
_exptl_crystal_description block
_exptl_crystal_F_000 2048
_exptl_crystal_size_max 0.4
_exptl_crystal_size_mid 0.2
_exptl_crystal_size_min 0.15
_refine_diff_density_max 1.359
_refine_diff_density_min -1.165
_refine_diff_density_rms 0.093
_refine_ls_extinction_method none
_refine_ls_goodness_of_fit_ref 1.125
_refine_ls_hydrogen_treatment constr
_refine_ls_matrix_type full
_refine_ls_number_parameters 264
_refine_ls_number_reflns 4480
_refine_ls_number_restraints 0
_refine_ls_restrained_S_all 1.125
_refine_ls_R_factor_all 0.0498
_refine_ls_R_factor_gt 0.0344
_refine_ls_shift/su_max 0.002
_refine_ls_shift/su_mean 0
_refine_ls_structure_factor_coef Fsqd
_refine_ls_weighting_details 'calc w=1/[\s^2^(Fo^2^)+(0.0265P)^2^+11.5071P] where P=(Fo^2^+2Fc^2^)/3'
_refine_ls_weighting_scheme calc
_refine_ls_wR_factor_gt 0.0767
_refine_ls_wR_factor_ref 0.0854
_reflns_number_gt 3616
_reflns_number_total 4480
_reflns_threshold_expression >2\s(I)
_cod_data_source_file ic4027199_si_002.cif
_cod_data_source_block 2b(mgo060308)
_cod_database_code 4337131

loop_
_symmetry_equiv_pos_as_xyz
'x, y, z'
'x+1/2, -y+1/2, -z'
'-x, y+1/2, -z+1/2'
'-x+1/2, -y, z+1/2'
'-x, -y, -z'
'-x-1/2, y-1/2, z'
'x, -y-1/2, z-1/2'
'x-1/2, y, -z-1/2'

loop_
_atom_site_label
_atom_site_type_symbol
_atom_site_fract_x
_atom_site_fract_y
_atom_site_fract_z
_atom_site_U_iso_or_equiv
_atom_site_adp_type
_atom_site_occupancy
_atom_site_symmetry_multiplicity
_atom_site_calc_flag
_atom_site_refinement_flags
C1 C 0.7410(2) -0.1153(2) 0.24194(19) 0.0270(8) Uani 1 1 d .
H1A H 0.6969 -0.0739 0.2261 0.04 Uiso 1 1 calc R
H1B H 0.7155 -0.1441 0.2811 0.04 Uiso 1 1 calc R
H1C H 0.7529 -0.1551 0.2059 0.04 Uiso 1 1 calc R
C2 C 0.9314(3) -0.1517(2) 0.29556(19) 0.0267(8) Uani 1 1 d .
H2A H 0.9201 -0.1997 0.2667 0.04 Uiso 1 1 calc R
H2B H 0.9171 -0.1659 0.3424 0.04 Uiso 1 1 calc R
H2C H 0.996 -0.1356 0.2921 0.04 Uiso 1 1 calc R
C3 C 0.9126(2) -0.0816(2) 0.12102(17) 0.0239(7) Uani 1 1 d .
H3 H 0.9157 -0.1399 0.1187 0.029 Uiso 1 1 calc R
C4 C 0.9234(2) -0.0297(2) 0.06617(17) 0.0231(7) Uani 1 1 d .
H4 H 0.9351 -0.0459 0.0211 0.028 Uiso 1 1 calc R
C5 C 0.9135(2) 0.0544(2) 0.09095(16) 0.0197(7) Uani 1 1 d .
C6 C 0.8959(2) 0.0464(2) 0.16224(16) 0.0165(6) Uani 1 1 d .
C7 C 0.9166(2) 0.1359(2) 0.06510(17) 0.0241(8) Uani 1 1 d .
H7 H 0.9287 0.1459 0.0189 0.029 Uiso 1 1 calc R
C8 C 0.9011(2) 0.2017(2) 0.11036(17) 0.0252(8) Uani 1 1 d .
H8 H 0.9029 0.2568 0.0944 0.03 Uiso 1 1 calc R
C9 C 0.8827(2) 0.1861(2) 0.17954(16) 0.0197(7) Uani 1 1 d .
H9 H 0.8723 0.2319 0.2083 0.024 Uiso 1 1 calc R
C10 C 0.7463(2) 0.1594(2) 0.32111(17) 0.0239(8) Uani 1 1 d .
H10 H 0.7425 0.2 0.2834 0.029 Uiso 1 1 calc R
C11 C 0.7144(2) 0.0780(2) 0.30377(17) 0.0221(7) Uani 1 1 d .
H11 H 0.6931 0.0727 0.2561 0.027 Uiso 1 1 calc R
C12 C 0.6604(2) 0.0232(2) 0.35443(18) 0.0260(8) Uani 1 1 d .
H12A H 0.6165 -0.0115 0.329 0.031 Uiso 1 1 calc R
H12B H 0.6242 0.0594 0.3845 0.031 Uiso 1 1 calc R
C13 C 0.7225(2) -0.0344(2) 0.39883(17) 0.0237(8) Uani 1 1 d .
H13A H 0.6967 -0.037 0.4449 0.028 Uiso 1 1 calc R
H13B H 0.7215 -0.0908 0.3798 0.028 Uiso 1 1 calc R
C14 C 0.8235(2) -0.0037(2) 0.40258(16) 0.0190(7) Uani 1 1 d .
H14 H 0.8691 -0.0468 0.4161 0.023 Uiso 1 1 calc R
C15 C 0.8438(2) 0.0777(2) 0.42639(16) 0.0198(7) Uani 1 1 d .
H15 H 0.9015 0.0811 0.4536 0.024 Uiso 1 1 calc R
C16 C 0.7676(3) 0.1397(2) 0.44930(17) 0.0271(8) Uani 1 1 d .
H16A H 0.7143 0.1082 0.4665 0.032 Uiso 1 1 calc R
H16B H 0.7917 0.1736 0.4868 0.032 Uiso 1 1 calc R
C17 C 0.7346(3) 0.1981(2) 0.39180(19) 0.0302(9) Uani 1 1 d .
H17A H 0.669 0.2116 0.3989 0.036 Uiso 1 1 calc R
H17B H 0.7699 0.2501 0.3939 0.036 Uiso 1 1 calc R
C18 C 1.0220(2) 0.0408(2) 0.32629(16) 0.0215(7) Uani 1 1 d .
H18 H 1.0436 0.0054 0.2882 0.026 Uiso 1 1 calc R
C19 C 1.0123(2) 0.1248(2) 0.30694(16) 0.0224(8) Uani 1 1 d .
H19 H 1.0337 0.1393 0.2606 0.027 Uiso 1 1 calc R
C20 C 0.9714(2) 0.1908(2) 0.34570(18) 0.0248(8) Uani 1 1 d .
H20 H 0.9605 0.2424 0.3193 0.03 Uiso 1 1 calc R
C21 C 0.9912(3) 0.2055(2) 0.41854(19) 0.0330(9) Uani 1 1 d .
H21 H 0.9447 0.231 0.4447 0.04 Uiso 1 1 calc R
C22 C 1.0710(3) 0.1851(3) 0.4503(2) 0.0387(10) Uani 1 1 d .
H22 H 1.0752 0.1971 0.497 0.046 Uiso 1 1 calc R
C23 C 1.1543(3) 0.1445(3) 0.4171(2) 0.0428(11) Uani 1 1 d .
H23A H 1.2102 0.1625 0.4414 0.051 Uiso 1 1 calc R
H23B H 1.1591 0.1653 0.3704 0.051 Uiso 1 1 calc R
C24 C 1.1540(3) 0.0484(3) 0.41469(19) 0.0365(10) Uani 1 1 d .
H24A H 1.1729 0.0271 0.4593 0.044 Uiso 1 1 calc R
H24B H 1.2002 0.0299 0.3814 0.044 Uiso 1 1 calc R
C25 C 1.0588(2) 0.0099(3) 0.39581(18) 0.0264(8) Uani 1 1 d .
H25A H 1.0647 -0.0509 0.3945 0.032 Uiso 1 1 calc R
H25B H 1.0136 0.024 0.4312 0.032 Uiso 1 1 calc R
N2 N 0.89618(19) -0.03661(17) 0.18107(13) 0.0185(6) Uani 1 1 d .
N1 N 0.87926(17) 0.10834(17) 0.20724(13) 0.0165(6) Uani 1 1 d .
Si1 Si 0.85466(6) -0.06162(5) 0.26708(4) 0.01664(19) Uani 1 1 d .
Ru1 Ru 0.867741(16) 0.076260(16) 0.315542(12) 0.01321(8) Uani 1 1 d .

loop_
_atom_site_aniso_label
_atom_site_aniso_U_11
_atom_site_aniso_U_22
_atom_site_aniso_U_33
_atom_site_aniso_U_23
_atom_site_aniso_U_13
_atom_site_aniso_U_12
C1 0.0274(19) 0.0199(19) 0.0337(19) -0.0022(16) 0.0001(15) -0.0067(15)
C2 0.0294(19) 0.0203(19) 0.0305(19) 0.0037(15) 0.0005(15) 0.0047(15)
C3 0.0251(18) 0.0229(19) 0.0238(17) -0.0081(15) 0.0009(14) 0.0003(15)
C4 0.0207(17) 0.029(2) 0.0200(16) -0.0077(15) 0.0022(13) -0.0027(15)
C5 0.0129(15) 0.0271(19) 0.0190(15) -0.0001(14) -0.0004(12) -0.0023(13)
C6 0.0094(14) 0.0196(17) 0.0204(15) 0.0043(13) -0.0011(12) -0.0013(12)
C7 0.0243(18) 0.029(2) 0.0191(16) 0.0055(15) 0.0010(14) -0.0036(15)
C8 0.0245(17) 0.0246(19) 0.0265(18) 0.0087(15) 0.0009(14) -0.0018(15)
C9 0.0205(17) 0.0164(17) 0.0223(16) 0.0015(14) -0.0006(13) 0.0012(13)
C10 0.0199(16) 0.0240(19) 0.0278(17) 0.0050(15) 0.0051(14) 0.0099(15)
C11 0.0125(15) 0.0268(19) 0.0271(17) 0.0014(15) -0.0008(12) 0.0046(14)
C12 0.0150(16) 0.034(2) 0.0286(18) 0.0027(16) 0.0018(14) -0.0062(15)
C13 0.0216(18) 0.026(2) 0.0237(17) 0.0032(15) 0.0057(13) -0.0078(15)
C14 0.0192(16) 0.0193(18) 0.0183(15) 0.0048(14) 0.0034(12) 0.0002(14)
C15 0.0183(15) 0.0236(18) 0.0173(15) 0.0045(14) 0.0018(12) -0.0026(14)
C16 0.032(2) 0.027(2) 0.0223(17) -0.0042(15) 0.0084(15) -0.0022(16)
C17 0.032(2) 0.0220(19) 0.037(2) -0.0033(16) 0.0099(16) 0.0081(16)
C18 0.0120(15) 0.032(2) 0.0208(17) 0.0001(15) 0.0012(12) -0.0040(14)
C19 0.0099(15) 0.042(2) 0.0150(15) 0.0000(15) -0.0008(12) -0.0051(14)
C20 0.0248(18) 0.0196(19) 0.0301(18) 0.0020(15) 0.0016(14) -0.0101(15)
C21 0.037(2) 0.028(2) 0.034(2) -0.0079(17) 0.0056(17) -0.0146(18)
C22 0.040(2) 0.050(3) 0.0261(19) -0.0049(19) -0.0053(17) -0.026(2)
C23 0.026(2) 0.072(3) 0.031(2) 0.002(2) -0.0074(16) -0.021(2)
C24 0.0222(19) 0.062(3) 0.0248(19) 0.0092(19) -0.0057(15) -0.0015(19)
C25 0.0172(17) 0.038(2) 0.0239(17) 0.0083(16) -0.0008(13) 0.0039(16)
N2 0.0226(14) 0.0133(14) 0.0196(13) -0.0013(12) 0.0029(11) 0.0017(11)
N1 0.0129(13) 0.0160(14) 0.0205(13) 0.0017(11) -0.0009(10) 0.0008(11)
Si1 0.0187(4) 0.0118(4) 0.0194(4) 0.0016(3) 0.0014(3) 0.0001(4)
Ru1 0.01200(13) 0.01286(14) 0.01478(13) 0.00070(10) 0.00155(9) -0.00061(10)

loop_
_atom_type_symbol
_atom_type_description
_atom_type_scat_dispersion_real
_atom_type_scat_dispersion_imag
_atom_type_scat_source
C C 0.0033 0.0016 'International Tables Vol C Tables 4.2.6.8 and 6.1.1.4'
H H 0 0 'International Tables Vol C Tables 4.2.6.8 and 6.1.1.4'
N N 0.0061 0.0033 'International Tables Vol C Tables 4.2.6.8 and 6.1.1.4'
Si Si 0.0817 0.0704 'International Tables Vol C Tables 4.2.6.8 and 6.1.1.4'
Ru Ru -1.2594 0.8363 'International Tables Vol C Tables 4.2.6.8 and 6.1.1.4'

loop_
_geom_angle_atom_site_label_1
_geom_angle_atom_site_label_2
_geom_angle_atom_site_label_3
_geom_angle
C4 C3 N2 111.6(3)
C3 C4 C5 106.9(3)
C7 C5 C6 116.4(3)
C7 C5 C4 138.3(3)
C6 C5 C4 105.3(3)
N1 C6 N2 122.3(3)
N1 C6 C5 127.3(3)
N2 C6 C5 110.4(3)
C8 C7 C5 117.9(3)
C7 C8 C9 120.6(3)
N1 C9 C8 123.8(3)
C11 C10 C17 123.6(3)
C11 C10 Ru1 71.91(18)
C17 C10 Ru1 112.3(2)
C10 C11 C12 122.1(3)
C10 C11 Ru1 70.49(19)
C12 C11 Ru1 115.3(2)
C11 C12 C13 114.3(3)
C14 C13 C12 112.4(3)
C15 C14 C13 120.3(3)
C15 C14 Ru1 70.37(18)
C13 C14 Ru1 114.7(2)
C14 C15 C16 122.8(3)
C14 C15 Ru1 72.34(18)
C16 C15 Ru1 113.9(2)
C17 C16 C15 113.3(3)
C10 C17 C16 112.6(3)
C19 C18 C25 125.4(3)
C19 C18 Ru1 69.05(18)
C25 C18 Ru1 119.4(2)
C18 C19 C20 127.3(3)
C18 C19 Ru1 74.80(19)
C20 C19 Ru1 80.45(19)
C19 C20 C21 123.6(3)
C19 C20 Ru1 64.21(18)
C21 C20 Ru1 118.2(2)
C22 C21 C20 125.1(4)
C21 C22 C23 125.5(4)
C22 C23 C24 116.2(3)
C23 C24 C25 114.1(3)
C18 C25 C24 112.7(3)
C6 N2 C3 105.7(3)
C6 N2 Si1 117.1(2)
C3 N2 Si1 135.7(2)
C6 N1 C9 113.9(3)
C6 N1 Ru1 118.3(2)
C9 N1 Ru1 127.2(2)
N2 Si1 C2 104.32(15)
N2 Si1 C1 98.01(15)
C2 Si1 C1 103.31(17)
N2 Si1 Ru1 97.88(9)
C2 Si1 Ru1 122.31(12)
C1 Si1 Ru1 125.48(12)
N1 Ru1 C10 88.06(11)
N1 Ru1 C15 165.15(12)
C10 Ru1 C15 79.66(13)
N1 Ru1 C11 88.35(11)
C10 Ru1 C11 37.60(13)
C15 Ru1 C11 86.99(12)
N1 Ru1 C19 76.94(11)
C10 Ru1 C19 122.26(14)
C15 Ru1 C19 102.54(12)
C11 Ru1 C19 156.40(13)
N1 Ru1 C14 154.07(11)
C10 Ru1 C14 94.81(13)
C15 Ru1 C14 37.29(12)
C11 Ru1 C14 78.66(12)
C19 Ru1 C14 121.71(12)
N1 Ru1 C18 94.24(10)
C10 Ru1 C18 155.68(13)
C15 Ru1 C18 93.60(12)
C11 Ru1 C18 166.41(13)
C19 Ru1 C18 36.15(13)
C14 Ru1 C18 93.60(12)
N1 Ru1 Si1 80.71(8)
C10 Ru1 Si1 120.82(10)
C15 Ru1 Si1 112.75(9)
C11 Ru1 Si1 83.86(10)
C19 Ru1 Si1 111.28(10)
C14 Ru1 Si1 75.70(9)
C18 Ru1 Si1 83.40(9)
N1 Ru1 C20 90.72(11)
C10 Ru1 C20 91.00(13)
C15 Ru1 C20 81.25(12)
C11 Ru1 C20 128.59(13)
C19 Ru1 C20 35.33(12)
C14 Ru1 C20 114.94(12)
C18 Ru1 C20 64.79(13)
Si1 Ru1 C20 146.41(9)

loop_
_geom_bond_atom_site_label_1
_geom_bond_atom_site_label_2
_geom_bond_distance
C1 Si1 1.897(4)
C2 Si1 1.886(4)
C3 C4 1.358(5)
C3 N2 1.390(4)
C4 C5 1.428(5)
C5 C7 1.391(5)
C5 C6 1.416(4)
C6 N1 1.339(4)
C6 N2 1.369(4)
C7 C8 1.385(5)
C8 C9 1.394(5)
C9 N1 1.349(4)
C10 C11 1.412(5)
C10 C17 1.517(5)
C10 Ru1 2.181(3)
C11 C12 1.525(5)
C11 Ru1 2.199(3)
C12 C13 1.539(5)
C13 C14 1.524(5)
C14 C15 1.405(5)
C14 Ru1 2.210(3)
C15 C16 1.534(5)
C15 Ru1 2.185(3)
C16 C17 1.528(5)
C18 C19 1.395(5)
C18 C25 1.532(4)
C18 Ru1 2.281(3)
C19 C20 1.418(5)
C19 Ru1 2.208(3)
C20 C21 1.464(5)
C20 Ru1 2.418(3)
C21 C22 1.335(6)
C22 C23 1.500(6)
C23 C24 1.528(6)
C24 C25 1.535(5)
N2 Si1 1.820(3)
N1 Ru1 2.175(3)
Si1 Ru1 2.3934(9)
